data_7152150
loop_
_publ_author_name
'Iaroshenko, Viktor O.'
'Mkrtchyan, Satenik'
'Gevorgyan, Ashot'
'Miliutina, Mariia'
'Villinger, Alexander'
'Volochnyuk, Dmytro'
'Sosnovskikh, Vyacheslav Ya'
'Langer, Peter'

_publ_section_title
;
 2,3-unsubstituted chromones and their enaminone precursors as versatile
 reagents for the synthesis of fused pyridines.
;
_journal_issue 4
_journal_name_full 'Organic &amp; biomolecular chemistry'
_journal_page_first 890
_journal_page_last 894
_journal_paper_doi 10.1039/c1ob06494k
_journal_volume 10
_journal_year 2012
_chemical_formula_moiety 'C18 H19 N3 O S'
_chemical_formula_sum 'C18 H19 N3 O S'
_chemical_formula_weight 325.42
_chemical_name_systematic
;
?
;
_space_group_IT_number 19
_symmetry_cell_setting orthorhombic
_symmetry_Int_Tables_number 19
_symmetry_space_group_name_Hall 'P 2ac 2ab'
_symmetry_space_group_name_H-M 'P 21 21 21'
_atom_sites_solution_hydrogens geom
_atom_sites_solution_primary direct
_atom_sites_solution_secondary difmap
_audit_creation_method SHELXL-97
_cell_angle_alpha 90.00
_cell_angle_beta 90.00
_cell_angle_gamma 90.00
_cell_formula_units_Z 4
_cell_length_a 6.3395(2)
_cell_length_b 7.8493(3)
_cell_length_c 31.3577(12)
_cell_measurement_reflns_used 4335
_cell_measurement_temperature 173(2)
_cell_measurement_theta_max 60.852
_cell_measurement_theta_min 5.196
_cell_volume 1560.38(10)
_computing_cell_refinement 'Bruker Apex v2.0-2'
_computing_data_collection 'Bruker Apex v2.0-2'
_computing_data_reduction 'Bruker SAINT'
_computing_molecular_graphics 'ORTEP-3 (Farrugia, 1997)'
_computing_publication_material SHELXL-97
_computing_structure_refinement 'SHELXL-97 (Sheldrick, 1997)'
_computing_structure_solution 'SHELXS-97 (Sheldrick, 1997)'
_diffrn_ambient_temperature 173(2)
_diffrn_measured_fraction_theta_full 0.999
_diffrn_measured_fraction_theta_max 0.999
_diffrn_measurement_device_type 'Bruker-Nonius Apex X8-CCD-diffractometer'
_diffrn_measurement_method 'phi and psi scans'
_diffrn_radiation_monochromator graphite
_diffrn_radiation_source 'sealed tube'
_diffrn_radiation_type MoK\a
_diffrn_radiation_wavelength 0.71073
_diffrn_reflns_av_R_equivalents 0.0322
_diffrn_reflns_av_sigmaI/netI 0.0439
_diffrn_reflns_limit_h_max 7
_diffrn_reflns_limit_h_min -8
_diffrn_reflns_limit_k_max 6
_diffrn_reflns_limit_k_min -11
_diffrn_reflns_limit_l_max 44
_diffrn_reflns_limit_l_min -43
_diffrn_reflns_number 14344
_diffrn_reflns_theta_full 30.00
_diffrn_reflns_theta_max 30.00
_diffrn_reflns_theta_min 2.90
_exptl_absorpt_coefficient_mu 0.216
_exptl_absorpt_correction_T_max 0.9936
_exptl_absorpt_correction_T_min 0.9148
_exptl_absorpt_correction_type multi-scan
_exptl_absorpt_process_details '(SADABS; Sheldrick, 2004)'
_exptl_crystal_colour colourless
_exptl_crystal_density_diffrn 1.385
_exptl_crystal_density_method 'not measured'
_exptl_crystal_description plate
_exptl_crystal_F_000 688
_exptl_crystal_size_max 0.42
_exptl_crystal_size_mid 0.39
_exptl_crystal_size_min 0.03
_refine_diff_density_max 0.264
_refine_diff_density_min -0.255
_refine_diff_density_rms 0.046
_refine_ls_abs_structure_details 'Flack H D (1983), Acta Cryst. A39, 876-881'
_refine_ls_abs_structure_Flack -0.04(6)
_refine_ls_extinction_method none
_refine_ls_goodness_of_fit_ref 1.031
_refine_ls_hydrogen_treatment constr
_refine_ls_matrix_type full
_refine_ls_number_parameters 209
_refine_ls_number_reflns 4521
_refine_ls_number_restraints 0
_refine_ls_restrained_S_all 1.031
_refine_ls_R_factor_all 0.0498
_refine_ls_R_factor_gt 0.0364
_refine_ls_shift/su_max 0.002
_refine_ls_shift/su_mean 0.000
_refine_ls_structure_factor_coef Fsqd
_refine_ls_weighting_details 'calc w=1/[\s^2^(Fo^2^)+(0.0403P)^2^+0.0651P] where P=(Fo^2^+2Fc^2^)/3'
_refine_ls_weighting_scheme calc
_refine_ls_wR_factor_gt 0.0772
_refine_ls_wR_factor_ref 0.0824
_reflns_number_gt 3876
_reflns_number_total 4521
_reflns_threshold_expression >2\s(I)
_cod_data_source_file c1ob06494k.txt
_cod_data_source_block is_ag188
_cod_database_code 7152150

loop_
_symmetry_equiv_pos_as_xyz
'x, y, z'
'-x+1/2, -y, z+1/2'
'-x, y+1/2, -z+1/2'
'x+1/2, -y+1/2, -z'

loop_
_atom_site_label
_atom_site_type_symbol
_atom_site_fract_x
_atom_site_fract_y
_atom_site_fract_z
_atom_site_U_iso_or_equiv
_atom_site_adp_type
_atom_site_occupancy
_atom_site_symmetry_multiplicity
_atom_site_calc_flag
_atom_site_refinement_flags
S1 S 0.50288(7) 0.40480(5) 0.779682(12) 0.02429(9) Uani 1 1 d .
N1 N 0.2030(2) 0.18180(16) 0.87233(4) 0.0195(3) Uani 1 1 d .
N2 N 0.1458(2) 0.25126(15) 0.79942(4) 0.0206(3) Uani 1 1 d .
N3 N 0.1672(2) 0.34977(17) 0.72872(4) 0.0255(3) Uani 1 1 d .
O1 O 0.06722(18) -0.13508(15) 1.05842(3) 0.0253(3) Uani 1 1 d .
C1 C 0.2706(2) 0.25068(18) 0.83568(5) 0.0190(3) Uani 1 1 d .
C2 C 0.4731(3) 0.32525(17) 0.83112(4) 0.0207(3) Uani 1 1 d .
C3 C 0.2458(3) 0.32724(19) 0.76794(5) 0.0207(3) Uani 1 1 d .
C4 C 0.6129(3) 0.3219(2) 0.86475(5) 0.0247(3) Uani 1 1 d .
H4 H 0.7511 0.3675 0.8622 0.030 Uiso 1 1 calc R
C5 C 0.5436(2) 0.24937(19) 0.90250(5) 0.0227(3) Uani 1 1 d .
H5 H 0.6355 0.2448 0.9264 0.027 Uiso 1 1 calc R
C6 C 0.3391(2) 0.18267(19) 0.90578(5) 0.0189(3) Uani 1 1 d .
C7 C 0.2612(2) 0.10562(19) 0.94609(5) 0.0188(3) Uani 1 1 d .
C8 C 0.3934(3) 0.0855(2) 0.98173(5) 0.0237(3) Uani 1 1 d .
H8 H 0.5340 0.1272 0.9806 0.028 Uiso 1 1 calc R
C9 C 0.3227(3) 0.0061(2) 1.01831(5) 0.0249(3) Uani 1 1 d .
H9 H 0.4154 -0.0066 1.0419 0.030 Uiso 1 1 calc R
C10 C 0.1177(3) -0.05523(19) 1.02104(5) 0.0202(3) Uani 1 1 d .
C11 C -0.0192(3) -0.03353(17) 0.98657(4) 0.0197(3) Uani 1 1 d .
H11 H -0.1608 -0.0727 0.9882 0.024 Uiso 1 1 calc R
C12 C 0.0548(2) 0.04638(18) 0.94975(5) 0.0192(3) Uani 1 1 d .
H12 H -0.0387 0.0609 0.9264 0.023 Uiso 1 1 calc R
C13 C -0.1519(3) -0.1562(2) 1.06787(5) 0.0260(4) Uani 1 1 d .
H13A H -0.2175 -0.2279 1.0460 0.039 Uiso 1 1 calc R
H13B H -0.2210 -0.0445 1.0683 0.039 Uiso 1 1 calc R
H13C H -0.1674 -0.2106 1.0958 0.039 Uiso 1 1 calc R
C14 C 0.2769(3) 0.4421(2) 0.69464(5) 0.0267(4) Uani 1 1 d .
H14A H 0.4187 0.4766 0.7046 0.032 Uiso 1 1 calc R
H14B H 0.1971 0.5465 0.6873 0.032 Uiso 1 1 calc R
C15 C 0.2981(3) 0.3297(2) 0.65516(5) 0.0258(4) Uani 1 1 d .
H15A H 0.3615 0.3965 0.6316 0.031 Uiso 1 1 calc R
H15B H 0.3929 0.2328 0.6615 0.031 Uiso 1 1 calc R
C16 C 0.0831(3) 0.2626(2) 0.64135(5) 0.0285(4) Uani 1 1 d .
H16A H 0.1009 0.1831 0.6171 0.034 Uiso 1 1 calc R
H16B H -0.0060 0.3587 0.6317 0.034 Uiso 1 1 calc R
C17 C -0.0258(3) 0.17053(19) 0.67822(4) 0.0247(3) Uani 1 1 d .
H17A H -0.1687 0.1344 0.6692 0.030 Uiso 1 1 calc R
H17B H 0.0555 0.0672 0.6858 0.030 Uiso 1 1 calc R
C18 C -0.0432(2) 0.28579(19) 0.71713(5) 0.0234(3) Uani 1 1 d .
H18A H -0.1380 0.3827 0.7107 0.028 Uiso 1 1 calc R
H18B H -0.1039 0.2213 0.7413 0.028 Uiso 1 1 calc R

loop_
_atom_site_aniso_label
_atom_site_aniso_U_11
_atom_site_aniso_U_22
_atom_site_aniso_U_33
_atom_site_aniso_U_23
_atom_site_aniso_U_13
_atom_site_aniso_U_12
S1 0.02234(18) 0.02464(17) 0.02588(17) -0.00133(14) 0.00762(17) -0.00553(19)
N1 0.0193(7) 0.0183(6) 0.0209(6) -0.0010(5) 0.0012(5) -0.0010(6)
N2 0.0221(7) 0.0193(6) 0.0203(6) 0.0002(5) 0.0031(5) -0.0028(6)
N3 0.0255(7) 0.0309(7) 0.0201(7) 0.0023(5) 0.0049(5) -0.0089(6)
O1 0.0229(6) 0.0332(6) 0.0199(5) 0.0055(4) -0.0013(4) 0.0008(5)
C1 0.0198(8) 0.0145(6) 0.0226(7) -0.0032(6) 0.0039(6) -0.0009(6)
C2 0.0213(8) 0.0166(6) 0.0241(7) -0.0020(5) 0.0059(6) -0.0009(7)
C3 0.0221(8) 0.0157(6) 0.0243(7) -0.0045(6) 0.0068(6) -0.0030(7)
C4 0.0202(8) 0.0217(7) 0.0321(8) -0.0051(7) 0.0045(6) -0.0028(7)
C5 0.0214(8) 0.0219(7) 0.0247(7) -0.0035(6) -0.0012(6) 0.0002(7)
C6 0.0201(8) 0.0147(6) 0.0218(7) -0.0037(5) 0.0008(6) 0.0020(6)
C7 0.0199(7) 0.0157(6) 0.0209(7) -0.0026(5) 0.0005(6) 0.0012(6)
C8 0.0180(8) 0.0267(7) 0.0265(8) -0.0020(6) -0.0026(6) -0.0012(7)
C9 0.0227(9) 0.0299(8) 0.0221(8) -0.0002(6) -0.0052(6) 0.0024(7)
C10 0.0215(8) 0.0199(7) 0.0193(7) -0.0020(5) -0.0004(6) 0.0043(6)
C11 0.0176(8) 0.0202(6) 0.0214(6) -0.0023(5) -0.0001(6) 0.0021(7)
C12 0.0197(8) 0.0182(6) 0.0198(7) -0.0032(5) -0.0036(6) 0.0030(6)
C13 0.0235(8) 0.0328(9) 0.0216(8) 0.0012(6) -0.0001(6) -0.0050(8)
C14 0.0295(9) 0.0256(8) 0.0251(8) 0.0043(6) 0.0072(7) -0.0052(8)
C15 0.0297(9) 0.0244(8) 0.0234(8) 0.0053(6) 0.0106(7) 0.0023(7)
C16 0.0368(10) 0.0297(8) 0.0189(7) 0.0024(6) 0.0058(7) -0.0009(8)
C17 0.0277(9) 0.0244(7) 0.0221(7) 0.0034(6) 0.0015(7) -0.0049(8)
C18 0.0208(8) 0.0277(7) 0.0216(7) 0.0029(6) 0.0038(6) -0.0016(6)

loop_
_atom_type_symbol
_atom_type_description
_atom_type_scat_dispersion_real
_atom_type_scat_dispersion_imag
_atom_type_scat_source
C C 0.0033 0.0016 'International Tables Vol C Tables 4.2.6.8 and 6.1.1.4'
H H 0.0000 0.0000 'International Tables Vol C Tables 4.2.6.8 and 6.1.1.4'
N N 0.0061 0.0033 'International Tables Vol C Tables 4.2.6.8 and 6.1.1.4'
O O 0.0106 0.0060 'International Tables Vol C Tables 4.2.6.8 and 6.1.1.4'
S S 0.1246 0.1234 'International Tables Vol C Tables 4.2.6.8 and 6.1.1.4'

loop_
_geom_angle_atom_site_label_1
_geom_angle_atom_site_label_2
_geom_angle_atom_site_label_3
_geom_angle
C2 S1 C3 88.26(7)
C1 N1 C6 117.22(13)
C3 N2 C1 109.97(13)
C3 N3 C14 123.93(14)
C3 N3 C18 121.29(13)
C14 N3 C18 114.76(13)
C10 O1 C13 117.27(12)
N1 C1 N2 121.50(14)
N1 C1 C2 122.84(14)
N2 C1 C2 115.66(13)
C4 C2 C1 119.83(14)
C4 C2 S1 130.28(13)
C1 C2 S1 109.87(11)
N2 C3 N3 124.70(14)
N2 C3 S1 116.21(12)
N3 C3 S1 119.09(11)
C2 C4 C5 117.23(15)
C2 C4 H4 121.4
C5 C4 H4 121.4
C4 C5 C6 120.66(14)
C4 C5 H5 119.7
C6 C5 H5 119.7
N1 C6 C5 122.16(14)
N1 C6 C7 116.37(13)
C5 C6 C7 121.46(13)
C12 C7 C8 117.19(14)
C12 C7 C6 121.20(13)
C8 C7 C6 121.59(14)
C9 C8 C7 121.18(15)
C9 C8 H8 119.4
C7 C8 H8 119.4
C8 C9 C10 120.77(15)
C8 C9 H9 119.6
C10 C9 H9 119.6
O1 C10 C9 115.52(14)
O1 C10 C11 125.02(15)
C9 C10 C11 119.45(14)
C12 C11 C10 119.09(15)
C12 C11 H11 120.5
C10 C11 H11 120.5
C7 C12 C11 122.28(14)
C7 C12 H12 118.9
C11 C12 H12 118.9
O1 C13 H13A 109.5
O1 C13 H13B 109.5
H13A C13 H13B 109.5
O1 C13 H13C 109.5
H13A C13 H13C 109.5
H13B C13 H13C 109.5
N3 C14 C15 110.34(13)
N3 C14 H14A 109.6
C15 C14 H14A 109.6
N3 C14 H14B 109.6
C15 C14 H14B 109.6
H14A C14 H14B 108.1
C16 C15 C14 110.58(14)
C16 C15 H15A 109.5
C14 C15 H15A 109.5
C16 C15 H15B 109.5
C14 C15 H15B 109.5
H15A C15 H15B 108.1
C15 C16 C17 110.65(13)
C15 C16 H16A 109.5
C17 C16 H16A 109.5
C15 C16 H16B 109.5
C17 C16 H16B 109.5
H16A C16 H16B 108.1
C18 C17 C16 110.96(12)
C18 C17 H17A 109.4
C16 C17 H17A 109.4
C18 C17 H17B 109.4
C16 C17 H17B 109.4
H17A C17 H17B 108.0
N3 C18 C17 109.58(13)
N3 C18 H18A 109.8
C17 C18 H18A 109.8
N3 C18 H18B 109.8
C17 C18 H18B 109.8
H18A C18 H18B 108.2

loop_
_geom_bond_atom_site_label_1
_geom_bond_atom_site_label_2
_geom_bond_distance
S1 C2 1.7399(14)
S1 C3 1.7780(17)
N1 C1 1.3404(18)
N1 C6 1.3579(19)
N2 C3 1.3162(18)
N2 C1 1.3856(19)
N3 C3 1.339(2)
N3 C14 1.4665(19)
N3 C18 1.471(2)
O1 C10 1.3672(18)
O1 C13 1.4301(19)
C1 C2 1.418(2)
C2 C4 1.378(2)
C4 C5 1.385(2)
C4 H4 0.9500
C5 C6 1.402(2)
C5 H5 0.9500
C6 C7 1.486(2)
C7 C12 1.393(2)
C7 C8 1.406(2)
C8 C9 1.380(2)
C8 H8 0.9500
C9 C10 1.389(2)
C9 H9 0.9500
C10 C11 1.397(2)
C11 C12 1.395(2)
C11 H11 0.9500
C12 H12 0.9500
C13 H13A 0.9800
C13 H13B 0.9800
C13 H13C 0.9800
C14 C15 1.526(2)
C14 H14A 0.9900
C14 H14B 0.9900
C15 C16 1.524(2)
C15 H15A 0.9900
C15 H15B 0.9900
C16 C17 1.529(2)
C16 H16A 0.9900
C16 H16B 0.9900
C17 C18 1.523(2)
C17 H17A 0.9900
C17 H17B 0.9900
C18 H18A 0.9900
C18 H18B 0.9900

loop_
_geom_torsion_atom_site_label_1
_geom_torsion_atom_site_label_2
_geom_torsion_atom_site_label_3
_geom_torsion_atom_site_label_4
_geom_torsion
C6 N1 C1 N2 178.05(13)
C6 N1 C1 C2 -1.1(2)
C3 N2 C1 N1 179.36(13)
C3 N2 C1 C2 -1.39(18)
N1 C1 C2 C4 2.9(2)
N2 C1 C2 C4 -176.33(13)
N1 C1 C2 S1 -178.78(11)
N2 C1 C2 S1 1.98(15)
C3 S1 C2 C4 176.60(15)
C3 S1 C2 C1 -1.47(10)
C1 N2 C3 N3 -179.47(14)
C1 N2 C3 S1 0.17(16)
C14 N3 C3 N2 176.89(14)
C18 N3 C3 N2 -1.3(2)
C14 N3 C3 S1 -2.7(2)
C18 N3 C3 S1 179.05(11)
C2 S1 C3 N2 0.80(12)
C2 S1 C3 N3 -179.55(13)
C1 C2 C4 C5 -2.2(2)
S1 C2 C4 C5 179.89(11)
C2 C4 C5 C6 0.0(2)
C1 N1 C6 C5 -1.2(2)
C1 N1 C6 C7 -179.96(12)
C4 C5 C6 N1 1.8(2)
C4 C5 C6 C7 -179.49(14)
N1 C6 C7 C12 -4.1(2)
C5 C6 C7 C12 177.13(14)
N1 C6 C7 C8 174.31(14)
C5 C6 C7 C8 -4.5(2)
C12 C7 C8 C9 1.7(2)
C6 C7 C8 C9 -176.76(14)
C7 C8 C9 C10 -0.4(2)
C13 O1 C10 C9 162.43(14)
C13 O1 C10 C11 -18.0(2)
C8 C9 C10 O1 178.45(14)
C8 C9 C10 C11 -1.1(2)
O1 C10 C11 C12 -178.19(13)
C9 C10 C11 C12 1.3(2)
C8 C7 C12 C11 -1.5(2)
C6 C7 C12 C11 176.98(13)
C10 C11 C12 C7 0.0(2)
C3 N3 C14 C15 124.64(17)
C18 N3 C14 C15 -57.03(18)
N3 C14 C15 C16 54.47(19)
C14 C15 C16 C17 -54.85(18)
C15 C16 C17 C18 55.54(18)
C3 N3 C18 C17 -124.54(15)
C14 N3 C18 C17 57.08(16)
C16 C17 C18 N3 -55.03(17)
